data_4517296
loop_
_publ_author_name
'Zhao, Bin'
'Shang, Rui'
'Wang, Guang-Zu'
'Wang, Shaohong'
'Chen, Hui'
'Fu, Yao'

_publ_section_title
;
 Palladium-Catalyzed Dual Ligand-Enabled Alkylation of Silyl Enol Ether
 and Enamide under Irradiation: Scope, Mechanism, and Theoretical
 Elucidation of Hybrid Alkyl Pd(I)-Radical Species
;
_journal_name_full 'ACS Catalysis'
_journal_page_first 1334
_journal_paper_doi 10.1021/acscatal.9b04699
_journal_year 2020
_chemical_formula_sum 'C20 H23 N O2'
_chemical_formula_weight 309.39
_space_group_crystal_system monoclinic
_space_group_IT_number 14
_space_group_name_Hall '-P 2ybc'
_space_group_name_H-M_alt 'P 1 21/c 1'
_atom_sites_solution_hydrogens geom
_audit_creation_method SHELXL-2013
_cell_angle_alpha 90
_cell_angle_beta 95.2350(10)
_cell_angle_gamma 90
_cell_formula_units_Z 4
_cell_length_a 7.63800(10)
_cell_length_b 11.3062(2)
_cell_length_c 20.7899(3)
_cell_measurement_reflns_used 4059
_cell_measurement_temperature 291(2)
_cell_measurement_theta_max 73.5640
_cell_measurement_theta_min 5.7990
_cell_volume 1787.86(5)
_computing_cell_refinement 'CrysAlisPro (Rigaku OD, 2015)'
_computing_data_collection 'CrysAlisPro (Rigaku OD, 2015)'
_computing_data_reduction 'CrysAlisPro (Rigaku OD, 2015)'
_computing_molecular_graphics 'Ortep-3 (L. J. Farrugia, 2001)'
_computing_publication_material SHELXL-97
_computing_structure_refinement 'SHELXL-97 (Sheldrick, 1997)'
_computing_structure_solution 'SHELXS-2013 (Sheldrick, 1997)'
_diffrn_ambient_temperature 291(2)
_diffrn_detector_area_resol_mean 5.2169
_diffrn_measured_fraction_theta_full 1.000
_diffrn_measured_fraction_theta_max 0.975
_diffrn_measurement_device_type 'SuperNova, Dual, Cu at zero, AtlasS2'
_diffrn_measurement_method '\w scans'
_diffrn_radiation_type CuK\a
_diffrn_radiation_wavelength 1.54184
_diffrn_reflns_av_R_equivalents 0.0153
_diffrn_reflns_av_unetI/netI 0.0173
_diffrn_reflns_Laue_measured_fraction_full 1.000
_diffrn_reflns_Laue_measured_fraction_max 0.975
_diffrn_reflns_limit_h_max 8
_diffrn_reflns_limit_h_min -9
_diffrn_reflns_limit_k_max 13
_diffrn_reflns_limit_k_min -11
_diffrn_reflns_limit_l_max 24
_diffrn_reflns_limit_l_min -25
_diffrn_reflns_number 6975
_diffrn_reflns_point_group_measured_fraction_full 1.000
_diffrn_reflns_point_group_measured_fraction_max 0.975
_diffrn_reflns_theta_full 67.684
_diffrn_reflns_theta_max 73.836
_diffrn_reflns_theta_min 4.271
_diffrn_source 'micro-focus sealed X-ray tube'
_exptl_absorpt_coefficient_mu 0.580
_exptl_absorpt_correction_T_max 1.00000
_exptl_absorpt_correction_T_min 0.75844
_exptl_absorpt_correction_type multi-scan
_exptl_absorpt_process_details
;
CrysAlisPro 1.171.38.46 (Rigaku Oxford Diffraction, 2015)
Empirical absorption correction using spherical harmonics,
 implemented in SCALE3 ABSPACK scaling algorithm.
;
_exptl_crystal_density_diffrn 1.149
_exptl_crystal_description block
_exptl_crystal_F_000 664
_exptl_crystal_size_max 0.240
_exptl_crystal_size_mid 0.220
_exptl_crystal_size_min 0.210
_refine_diff_density_max 0.192
_refine_diff_density_min -0.141
_refine_diff_density_rms 0.032
_refine_ls_extinction_coef 0.0039(5)
_refine_ls_extinction_expression Fc^*^=kFc[1+0.001xFc^2^\l^3^/sin(2\q)]^-1/4^
_refine_ls_extinction_method SHELXL
_refine_ls_goodness_of_fit_ref 1.030
_refine_ls_hydrogen_treatment constr
_refine_ls_matrix_type full
_refine_ls_number_parameters 213
_refine_ls_number_reflns 3523
_refine_ls_number_restraints 0
_refine_ls_restrained_S_all 1.030
_refine_ls_R_factor_all 0.0516
_refine_ls_R_factor_gt 0.0463
_refine_ls_shift/su_max 0.000
_refine_ls_shift/su_mean 0.000
_refine_ls_structure_factor_coef Fsqd
_refine_ls_weighting_details 'w=1/[\s^2^(Fo^2^)+(0.0745P)^2^+0.2397P] where P=(Fo^2^+2Fc^2^)/3'
_refine_ls_weighting_scheme calc
_refine_ls_wR_factor_gt 0.1311
_refine_ls_wR_factor_ref 0.1384
_reflns_Friedel_coverage 0.000
_reflns_number_gt 3088
_reflns_number_total 3523
_reflns_threshold_expression 'I > 2\s(I)'
_cod_data_source_file cs9b04699_si_004.cif
_cod_data_source_block shelxl
_cod_original_sg_symbol_H-M 'P 21/c'
_cod_database_code 4517296
_shelx_space_group_comment
;
The symmetry employed for this shelxl refinement is uniquely defined
by the following loop, which should always be used as a source of
symmetry information in preference to the above space-group names.
They are only intended as comments.
;
_shelx_estimated_absorpt_t_min 0.873
_shelx_estimated_absorpt_t_max 0.888
_shelxl_version_number 2013-4

loop_
_space_group_symop_operation_xyz
'x, y, z'
'-x, y+1/2, -z+1/2'
'-x, -y, -z'
'x, -y-1/2, z-1/2'

loop_
_atom_site_label
_atom_site_type_symbol
_atom_site_fract_x
_atom_site_fract_y
_atom_site_fract_z
_atom_site_U_iso_or_equiv
_atom_site_adp_type
_atom_site_occupancy
_atom_site_site_symmetry_order
_atom_site_calc_flag
_atom_site_refinement_flags_posn
_atom_site_refinement_flags_adp
O1 O 0.51159(17) 0.70156(10) 0.64610(5) 0.0740(4) Uani 1 1 d . .
O2 O 0.08490(16) 0.29042(11) 0.49499(6) 0.0779(4) Uani 1 1 d . .
N1 N 0.37878(16) 0.62303(10) 0.72945(5) 0.0541(3) Uani 1 1 d . .
C14 C 0.39127(16) 0.57714(11) 0.84004(6) 0.0471(3) Uani 1 1 d . .
C9 C 0.59536(16) 0.47017(11) 0.76535(6) 0.0456(3) Uani 1 1 d . .
H9A H 0.5949 0.4548 0.7194 0.055 Uiso 1 1 calc R U
H9B H 0.5649 0.3967 0.7857 0.055 Uiso 1 1 calc R U
C8 C 0.45267(16) 0.55935(10) 0.77481(6) 0.0448(3) Uani 1 1 d . .
C4 C 0.32533(17) 0.53725(11) 0.62109(6) 0.0487(3) Uani 1 1 d . .
C7 C 0.41753(19) 0.62427(12) 0.66553(7) 0.0530(3) Uani 1 1 d . .
C1 C 0.16587(19) 0.37480(13) 0.53344(7) 0.0576(3) Uani 1 1 d . .
C10 C 0.78504(18) 0.50370(12) 0.79156(7) 0.0534(3) Uani 1 1 d . .
C3 C 0.3350(2) 0.55020(13) 0.55528(7) 0.0564(3) Uani 1 1 d . .
H3 H 0.3962 0.6141 0.5402 0.068 Uiso 1 1 calc R U
C15 C 0.37132(18) 0.48419(13) 0.88222(7) 0.0552(3) Uani 1 1 d . .
H15 H 0.3988 0.4075 0.8704 0.066 Uiso 1 1 calc R U
C2 C 0.2558(2) 0.47048(14) 0.51153(7) 0.0603(4) Uani 1 1 d . .
H2 H 0.2630 0.4812 0.4675 0.072 Uiso 1 1 calc R U
C5 C 0.2325(2) 0.44095(14) 0.64237(7) 0.0585(4) Uani 1 1 d . .
H5 H 0.2233 0.4308 0.6863 0.070 Uiso 1 1 calc R U
C19 C 0.3503(2) 0.69084(13) 0.85919(7) 0.0649(4) Uani 1 1 d . .
H19 H 0.3627 0.7543 0.8315 0.078 Uiso 1 1 calc R U
C6 C 0.1544(2) 0.36092(15) 0.59925(8) 0.0654(4) Uani 1 1 d . .
H6 H 0.0934 0.2969 0.6142 0.078 Uiso 1 1 calc R U
C16 C 0.3105(2) 0.50539(17) 0.94193(8) 0.0703(4) Uani 1 1 d . .
H16 H 0.2960 0.4426 0.9698 0.084 Uiso 1 1 calc R U
C13 C 0.8055(2) 0.51049(18) 0.86523(8) 0.0751(5) Uani 1 1 d . .
H13A H 0.7350 0.5742 0.8793 0.113 Uiso 1 1 calc R U
H13B H 0.9266 0.5242 0.8799 0.113 Uiso 1 1 calc R U
H13C H 0.7676 0.4373 0.8829 0.113 Uiso 1 1 calc R U
C11 C 0.9050(2) 0.40472(18) 0.77095(10) 0.0797(5) Uani 1 1 d . .
H11A H 0.8666 0.3304 0.7870 0.120 Uiso 1 1 calc R U
H11B H 1.0237 0.4199 0.7883 0.120 Uiso 1 1 calc R U
H11C H 0.8997 0.4019 0.7247 0.120 Uiso 1 1 calc R U
C18 C 0.2916(3) 0.71008(17) 0.91902(8) 0.0838(6) Uani 1 1 d . .
H18 H 0.2652 0.7865 0.9315 0.101 Uiso 1 1 calc R U
C12 C 0.8379(3) 0.62149(18) 0.76336(10) 0.0846(6) Uani 1 1 d . .
H12A H 0.8299 0.6160 0.7171 0.127 Uiso 1 1 calc R U
H12B H 0.9566 0.6401 0.7793 0.127 Uiso 1 1 calc R U
H12C H 0.7606 0.6826 0.7759 0.127 Uiso 1 1 calc R U
C17 C 0.2716(3) 0.6176(2) 0.96021(8) 0.0819(6) Uani 1 1 d . .
H17 H 0.2317 0.6312 1.0005 0.098 Uiso 1 1 calc R U
C20 C 0.0924(3) 0.30018(19) 0.42705(9) 0.0839(5) Uani 1 1 d . .
H20A H 0.0291 0.2357 0.4058 0.126 Uiso 1 1 calc R U
H20B H 0.2128 0.2978 0.4173 0.126 Uiso 1 1 calc R U
H20C H 0.0403 0.3737 0.4122 0.126 Uiso 1 1 calc R U

loop_
_atom_site_aniso_label
_atom_site_aniso_U_11
_atom_site_aniso_U_22
_atom_site_aniso_U_33
_atom_site_aniso_U_23
_atom_site_aniso_U_13
_atom_site_aniso_U_12
O1 0.1051(9) 0.0575(6) 0.0602(6) 0.0057(5) 0.0112(6) -0.0201(6)
O2 0.0872(8) 0.0782(8) 0.0670(7) -0.0081(6) 0.0004(6) -0.0189(6)
N1 0.0699(7) 0.0472(6) 0.0455(6) 0.0012(5) 0.0075(5) 0.0103(5)
C14 0.0500(6) 0.0486(7) 0.0424(6) -0.0030(5) 0.0029(5) 0.0071(5)
C9 0.0517(7) 0.0403(6) 0.0454(6) -0.0046(5) 0.0068(5) 0.0005(5)
C8 0.0529(6) 0.0369(6) 0.0448(6) -0.0015(5) 0.0052(5) 0.0004(5)
C4 0.0542(7) 0.0477(7) 0.0450(7) 0.0069(5) 0.0085(5) 0.0046(5)
C7 0.0659(8) 0.0455(7) 0.0482(7) 0.0061(5) 0.0086(6) 0.0059(6)
C1 0.0570(7) 0.0598(8) 0.0556(8) -0.0014(6) 0.0029(6) -0.0010(6)
C10 0.0515(7) 0.0561(8) 0.0530(7) -0.0035(6) 0.0065(6) -0.0030(6)
C3 0.0673(8) 0.0556(8) 0.0476(7) 0.0092(6) 0.0117(6) -0.0042(6)
C15 0.0585(7) 0.0556(8) 0.0526(7) 0.0029(6) 0.0101(6) 0.0047(6)
C2 0.0695(9) 0.0694(9) 0.0426(7) 0.0038(6) 0.0083(6) -0.0023(7)
C5 0.0653(8) 0.0662(9) 0.0448(7) 0.0111(6) 0.0084(6) -0.0075(7)
C19 0.0904(11) 0.0524(8) 0.0517(8) -0.0047(6) 0.0052(7) 0.0165(7)
C6 0.0718(9) 0.0648(9) 0.0595(9) 0.0122(7) 0.0054(7) -0.0163(7)
C16 0.0723(10) 0.0898(12) 0.0500(8) 0.0119(8) 0.0121(7) 0.0080(8)
C13 0.0591(9) 0.1076(14) 0.0565(9) -0.0058(9) -0.0059(7) 0.0043(9)
C11 0.0542(8) 0.0952(13) 0.0905(12) -0.0178(10) 0.0110(8) 0.0102(8)
C18 0.1152(15) 0.0802(12) 0.0558(9) -0.0185(8) 0.0064(9) 0.0344(11)
C12 0.0822(11) 0.0823(12) 0.0875(12) 0.0109(10) -0.0015(9) -0.0322(10)
C17 0.0939(12) 0.1096(14) 0.0432(8) -0.0069(9) 0.0125(8) 0.0288(11)
C20 0.0868(12) 0.0988(14) 0.0648(10) -0.0215(10) 0.0006(9) -0.0043(10)

loop_
_atom_type_symbol
_atom_type_description
_atom_type_scat_dispersion_real
_atom_type_scat_dispersion_imag
_atom_type_scat_source
C C 0.0181 0.0091 'International Tables Vol C Tables 4.2.6.8 and 6.1.1.4'
H H 0.0000 0.0000 'International Tables Vol C Tables 4.2.6.8 and 6.1.1.4'
N N 0.0311 0.0180 'International Tables Vol C Tables 4.2.6.8 and 6.1.1.4'
O O 0.0492 0.0322 'International Tables Vol C Tables 4.2.6.8 and 6.1.1.4'

loop_
_geom_angle_atom_site_label_1
_geom_angle_atom_site_label_2
_geom_angle_atom_site_label_3
_geom_angle
C1 O2 C20 118.21(14)
C8 N1 C7 126.50(11)
C15 C14 C19 118.65(12)
C15 C14 C8 122.41(11)
C19 C14 C8 118.93(12)
C8 C9 C10 116.99(10)
C8 C9 H9A 108.0
C10 C9 H9A 108.0
C8 C9 H9B 108.0
C10 C9 H9B 108.0
H9A C9 H9B 107.3
N1 C8 C14 116.24(11)
N1 C8 C9 123.77(11)
C14 C8 C9 119.99(11)
C3 C4 C5 118.09(13)
C3 C4 C7 118.72(12)
C5 C4 C7 123.17(12)
O1 C7 N1 120.44(13)
O1 C7 C4 121.87(12)
N1 C7 C4 117.35(12)
O2 C1 C2 124.77(14)
O2 C1 C6 115.78(13)
C2 C1 C6 119.45(14)
C12 C10 C13 109.60(14)
C12 C10 C11 110.15(14)
C13 C10 C11 107.95(13)
C12 C10 C9 110.55(13)
C13 C10 C9 111.84(11)
C11 C10 C9 106.68(11)
C2 C3 C4 121.51(13)
C2 C3 H3 119.2
C4 C3 H3 119.2
C16 C15 C14 120.06(14)
C16 C15 H15 120.0
C14 C15 H15 120.0
C3 C2 C1 119.69(13)
C3 C2 H2 120.2
C1 C2 H2 120.2
C6 C5 C4 120.76(13)
C6 C5 H5 119.6
C4 C5 H5 119.6
C18 C19 C14 120.33(15)
C18 C19 H19 119.8
C14 C19 H19 119.8
C5 C6 C1 120.49(13)
C5 C6 H6 119.8
C1 C6 H6 119.8
C17 C16 C15 120.63(16)
C17 C16 H16 119.7
C15 C16 H16 119.7
C10 C13 H13A 109.5
C10 C13 H13B 109.5
H13A C13 H13B 109.5
C10 C13 H13C 109.5
H13A C13 H13C 109.5
H13B C13 H13C 109.5
C10 C11 H11A 109.5
C10 C11 H11B 109.5
H11A C11 H11B 109.5
C10 C11 H11C 109.5
H11A C11 H11C 109.5
H11B C11 H11C 109.5
C17 C18 C19 120.57(16)
C17 C18 H18 119.7
C19 C18 H18 119.7
C10 C12 H12A 109.5
C10 C12 H12B 109.5
H12A C12 H12B 109.5
C10 C12 H12C 109.5
H12A C12 H12C 109.5
H12B C12 H12C 109.5
C16 C17 C18 119.75(14)
C16 C17 H17 120.1
C18 C17 H17 120.1
O2 C20 H20A 109.5
O2 C20 H20B 109.5
H20A C20 H20B 109.5
O2 C20 H20C 109.5
H20A C20 H20C 109.5
H20B C20 H20C 109.5

loop_
_geom_bond_atom_site_label_1
_geom_bond_atom_site_label_2
_geom_bond_distance
O1 C7 1.2231(17)
O2 C1 1.3570(18)
O2 C20 1.423(2)
N1 C8 1.2765(16)
N1 C7 1.3875(17)
C14 C15 1.3861(19)
C14 C19 1.3899(19)
C14 C8 1.4883(16)
C9 C8 1.5107(17)
C9 C10 1.5477(18)
C9 H9A 0.9700
C9 H9B 0.9700
C4 C3 1.3845(18)
C4 C5 1.3935(19)
C4 C7 1.483(2)
C1 C2 1.381(2)
C1 C6 1.388(2)
C10 C12 1.524(2)
C10 C13 1.527(2)
C10 C11 1.532(2)
C3 C2 1.380(2)
C3 H3 0.9300
C15 C16 1.385(2)
C15 H15 0.9300
C2 H2 0.9300
C5 C6 1.371(2)
C5 H5 0.9300
C19 C18 1.378(2)
C19 H19 0.9300
C6 H6 0.9300
C16 C17 1.365(3)
C16 H16 0.9300
C13 H13A 0.9600
C13 H13B 0.9600
C13 H13C 0.9600
C11 H11A 0.9600
C11 H11B 0.9600
C11 H11C 0.9600
C18 C17 1.368(3)
C18 H18 0.9300
C12 H12A 0.9600
C12 H12B 0.9600
C12 H12C 0.9600
C17 H17 0.9300
C20 H20A 0.9600
C20 H20B 0.9600
C20 H20C 0.9600

loop_
_geom_torsion_atom_site_label_1
_geom_torsion_atom_site_label_2
_geom_torsion_atom_site_label_3
_geom_torsion_atom_site_label_4
_geom_torsion
C7 N1 C8 C14 178.07(13)
C7 N1 C8 C9 -1.7(2)
C15 C14 C8 N1 141.36(14)
C19 C14 C8 N1 -37.86(19)
C15 C14 C8 C9 -38.86(18)
C19 C14 C8 C9 141.92(13)
C10 C9 C8 N1 106.17(15)
C10 C9 C8 C14 -73.59(15)
C8 N1 C7 O1 -99.32(17)
C8 N1 C7 C4 87.26(18)
C3 C4 C7 O1 -5.4(2)
C5 C4 C7 O1 173.04(14)
C3 C4 C7 N1 167.97(12)
C5 C4 C7 N1 -13.6(2)
C20 O2 C1 C2 0.0(2)
C20 O2 C1 C6 180.00(15)
C8 C9 C10 C12 -55.49(16)
C8 C9 C10 C13 66.93(16)
C8 C9 C10 C11 -175.25(13)
C5 C4 C3 C2 -0.1(2)
C7 C4 C3 C2 178.33(13)
C19 C14 C15 C16 0.5(2)
C8 C14 C15 C16 -178.77(13)
C4 C3 C2 C1 -0.5(2)
O2 C1 C2 C3 -179.25(15)
C6 C1 C2 C3 0.8(2)
C3 C4 C5 C6 0.6(2)
C7 C4 C5 C6 -177.82(14)
C15 C14 C19 C18 0.1(2)
C8 C14 C19 C18 179.39(15)
C4 C5 C6 C1 -0.3(2)
O2 C1 C6 C5 179.67(15)
C2 C1 C6 C5 -0.4(2)
C14 C15 C16 C17 -0.8(3)
C14 C19 C18 C17 -0.4(3)
C15 C16 C17 C18 0.5(3)
C19 C18 C17 C16 0.1(3)
